data_4343344
loop_
_publ_author_name
'Zhang, De-Xiang'
'Liu, Juan'
'Zhang, Hai-Xia'
'Wen, Tian'
'Zhang, Jian'

_publ_section_title
;
 A Rational Strategy To Construct a Neutral Boron Imidazolate Framework
 with Encapsulated Small-Size Au-Pd Nanoparticles for Catalysis.
;
_journal_issue 13
_journal_name_full 'Inorganic chemistry'
_journal_page_first 6069
_journal_page_last 6071
_journal_paper_doi 10.1021/acs.inorgchem.5b00826
_journal_volume 54
_journal_year 2015
_chemical_formula_sum 'C13 H12 B N8 O4 Zn'
_chemical_formula_weight 420.51
_chemical_name_systematic
; 
 ? 
;
_space_group_IT_number 2
_symmetry_cell_setting triclinic
_symmetry_space_group_name_Hall '-P 1'
_symmetry_space_group_name_H-M 'P -1'
_atom_sites_solution_hydrogens geom
_atom_sites_solution_primary direct
_atom_sites_solution_secondary difmap
_audit_creation_method SHELXL-97
_cell_angle_alpha 103.157(6)
_cell_angle_beta 108.193(6)
_cell_angle_gamma 97.410(5)
_cell_formula_units_Z 2
_cell_length_a 8.8017(4)
_cell_length_b 10.6674(8)
_cell_length_c 10.9422(8)
_cell_measurement_temperature 293(2)
_cell_volume 927.91(12)
_computing_structure_refinement 'SHELXL-97 (Sheldrick, 1997)'
_computing_structure_solution 'SHELXS-97 (Sheldrick, 1990)'
_diffrn_ambient_temperature 293(2)
_diffrn_detector_area_resol_mean 16.2083
_diffrn_measured_fraction_theta_full 0.999
_diffrn_measured_fraction_theta_max 0.999
_diffrn_measurement_device_type 'Xcalibur, Eos'
_diffrn_measurement_method '\w scans'
_diffrn_radiation_monochromator graphite
_diffrn_radiation_source 'fine-focus sealed tube'
_diffrn_radiation_type MoK\a
_diffrn_radiation_wavelength 0.71073
_diffrn_reflns_av_R_equivalents 0.0256
_diffrn_reflns_av_sigmaI/netI 0.0475
_diffrn_reflns_limit_h_max 10
_diffrn_reflns_limit_h_min -10
_diffrn_reflns_limit_k_max 10
_diffrn_reflns_limit_k_min -12
_diffrn_reflns_limit_l_max 13
_diffrn_reflns_limit_l_min -11
_diffrn_reflns_number 5776
_diffrn_reflns_theta_full 25.00
_diffrn_reflns_theta_max 25.00
_diffrn_reflns_theta_min 2.42
_diffrn_standards_decay_% none
_diffrn_standards_interval_count none
_diffrn_standards_interval_time none
_diffrn_standards_number none
_exptl_absorpt_coefficient_mu 1.360
_exptl_absorpt_correction_T_max 0.922
_exptl_absorpt_correction_T_min 0.863
_exptl_absorpt_correction_type multi-scan
_exptl_crystal_colour colorless
_exptl_crystal_density_diffrn 1.505
_exptl_crystal_density_method 'not measured'
_exptl_crystal_description block
_exptl_crystal_F_000 426.0
_exptl_crystal_size_max 0.13
_exptl_crystal_size_mid 0.09
_exptl_crystal_size_min 0.06
_refine_diff_density_max 1.219
_refine_diff_density_min -0.609
_refine_diff_density_rms 0.099
_refine_ls_extinction_method none
_refine_ls_goodness_of_fit_ref 0.607
_refine_ls_hydrogen_treatment mixed
_refine_ls_matrix_type full
_refine_ls_number_parameters 244
_refine_ls_number_reflns 3261
_refine_ls_number_restraints 0
_refine_ls_restrained_S_all 0.607
_refine_ls_R_factor_all 0.0522
_refine_ls_R_factor_gt 0.0447
_refine_ls_shift/su_max 0.001
_refine_ls_shift/su_mean 0.000
_refine_ls_structure_factor_coef Fsqd
_refine_ls_weighting_details 'calc w=1/[\s^2^(Fo^2^)+(0.1285P)^2^+7.6248P] where P=(Fo^2^+2Fc^2^)/3'
_refine_ls_weighting_scheme calc
_refine_ls_wR_factor_gt 0.1252
_refine_ls_wR_factor_ref 0.1376
_reflns_number_gt 2861
_reflns_number_total 3264
_reflns_threshold_expression >2sigma(I)
_cod_data_source_file ic5b00826_si_002.cif
_cod_data_source_block BIF-39-Zn-a
_cod_depositor_comments 'Adding full bibliography for 4343344--4343348.cif.'
_cod_original_cell_volume 927.91(11)
_cod_original_sg_symbol_H-M P-1
_cod_database_code 4343344

loop_
_symmetry_equiv_pos_as_xyz
'x, y, z'
'-x, -y, -z'

loop_
_atom_site_label
_atom_site_type_symbol
_atom_site_fract_x
_atom_site_fract_y
_atom_site_fract_z
_atom_site_U_iso_or_equiv
_atom_site_adp_type
_atom_site_occupancy
_atom_site_symmetry_multiplicity
_atom_site_calc_flag
_atom_site_refinement_flags
Zn1 Zn -0.20118(5) 0.83672(4) 0.24555(4) 0.02287(18) Uani 1 1 d .
O1 O 0.0531(3) 0.9431(3) 0.3596(3) 0.0313(7) Uani 1 1 d .
O2 O 0.1986(3) 1.0945(3) 0.5545(3) 0.0294(6) Uani 1 1 d .
N1 N -0.4524(4) 0.7504(3) 0.1686(3) 0.0273(7) Uani 1 1 d .
N7 N -0.8954(4) 0.5451(3) -0.1966(3) 0.0257(7) Uani 1 1 d .
N2 N -0.7089(4) 0.6967(3) 0.0258(3) 0.0227(7) Uani 1 1 d .
N3 N -0.8085(4) 0.7854(3) -0.1723(3) 0.0230(7) Uani 1 1 d .
C13 C 0.0726(5) 1.0105(4) 0.4742(4) 0.0238(8) Uani 1 1 d .
N5 N -1.0021(4) 0.7184(3) -0.0615(3) 0.0237(7) Uani 1 1 d .
C3 C -0.5592(5) 0.7735(4) 0.0652(4) 0.0250(8) Uani 1 1 d .
H3A H -0.5333 0.8363 0.0241 0.030 Uiso 1 1 calc R
C4 C -0.7186(6) 0.7716(4) -0.2545(4) 0.0331(9) Uani 1 1 d .
H4A H -0.6850 0.6957 -0.2870 0.040 Uiso 1 1 calc R
C6 C -0.8254(5) 0.9113(4) -0.1507(4) 0.0280(9) Uani 1 1 d .
H6A H -0.8809 0.9479 -0.0966 0.034 Uiso 1 1 calc R
C5 C -0.6874(6) 0.8889(4) -0.2799(5) 0.0353(10) Uani 1 1 d .
H5A H -0.6289 0.9068 -0.3338 0.042 Uiso 1 1 calc R
C12 C -0.8072(5) 0.4529(4) -0.1821(5) 0.0338(10) Uani 1 1 d .
H12A H -0.7114 0.4658 -0.1093 0.041 Uiso 1 1 calc R
C7 C -1.0051(5) 0.7596(4) 0.0631(4) 0.0312(9) Uani 1 1 d .
H7A H -0.9170 0.7674 0.1404 0.037 Uiso 1 1 calc R
C1 C -0.5391(5) 0.6527(4) 0.1994(5) 0.0347(10) Uani 1 1 d .
H1A H -0.4969 0.6155 0.2684 0.042 Uiso 1 1 calc R
C8 C -1.2396(6) 0.7652(6) -0.0672(5) 0.0439(12) Uani 1 1 d .
H8A H -1.3466 0.7764 -0.0986 0.053 Uiso 1 1 calc R
C2 C -0.6954(5) 0.6199(4) 0.1130(4) 0.0348(10) Uani 1 1 d .
H2A H -0.7792 0.5567 0.1123 0.042 Uiso 1 1 calc R
C10 C -1.0247(8) 0.4861(5) -0.3149(5) 0.0617(18) Uani 1 1 d .
H10A H -1.1099 0.5239 -0.3541 0.074 Uiso 1 1 calc R
C9 C -1.1525(6) 0.7241(6) -0.1444(5) 0.0477(13) Uani 1 1 d .
H9A H -1.1882 0.7033 -0.2375 0.057 Uiso 1 1 calc R
C11\ C -1.0056(7) 0.3638(5) -0.3639(5) 0.0541(15) Uani 1 1 d .
H11A H -1.0762 0.3030 -0.4434 0.065 Uiso 1 1 calc R
B1 B -0.8557(5) 0.6857(4) -0.1018(4) 0.0226(9) Uani 1 1 d .
N8 N -0.8679(4) 0.3427(3) -0.2797(4) 0.0315(8) Uani 1 1 d .
N6 N -1.1462(4) 0.7876(3) 0.0640(3) 0.0297(8) Uani 1 1 d .
N4 N -0.7556(4) 0.9770(3) -0.2139(3) 0.0281(7) Uani 1 1 d .
O4 O 0.377(2) 1.2524(15) 0.4554(10) 0.339(12) Uani 1 1 d .
O3 O 0.3537(16) 0.9509(16) 0.330(2) 0.399(15) Uani 1 1 d .

loop_
_atom_site_aniso_label
_atom_site_aniso_U_11
_atom_site_aniso_U_22
_atom_site_aniso_U_33
_atom_site_aniso_U_23
_atom_site_aniso_U_13
_atom_site_aniso_U_12
Zn1 0.0224(3) 0.0190(3) 0.0226(3) 0.00268(18) 0.00492(19) 0.00230(17)
O1 0.0290(15) 0.0314(15) 0.0264(15) -0.0020(12) 0.0099(12) 0.0003(12)
O2 0.0267(14) 0.0280(15) 0.0254(14) 0.0013(12) 0.0070(12) -0.0050(11)
N1 0.0205(16) 0.0283(17) 0.0295(18) 0.0073(14) 0.0057(14) 0.0025(13)
N7 0.0274(17) 0.0226(17) 0.0234(16) 0.0054(13) 0.0051(14) 0.0047(13)
N2 0.0215(16) 0.0238(16) 0.0221(16) 0.0072(13) 0.0069(13) 0.0027(13)
N3 0.0236(16) 0.0209(16) 0.0252(16) 0.0066(13) 0.0083(13) 0.0072(12)
C13 0.027(2) 0.0201(18) 0.0230(19) 0.0071(15) 0.0069(16) 0.0037(15)
N5 0.0222(16) 0.0203(16) 0.0266(17) 0.0064(13) 0.0067(13) 0.0025(12)
C3 0.0242(19) 0.0220(19) 0.027(2) 0.0075(16) 0.0074(16) 0.0019(15)
C4 0.042(2) 0.031(2) 0.038(2) 0.0134(19) 0.023(2) 0.0172(19)
C6 0.033(2) 0.024(2) 0.030(2) 0.0066(16) 0.0148(17) 0.0077(16)
C5 0.040(2) 0.037(2) 0.044(3) 0.019(2) 0.027(2) 0.0157(19)
C12 0.030(2) 0.022(2) 0.039(2) 0.0034(18) 0.0002(18) 0.0078(17)
C7 0.025(2) 0.038(2) 0.025(2) 0.0022(17) 0.0056(16) 0.0053(17)
C1 0.030(2) 0.038(2) 0.037(2) 0.020(2) 0.0077(19) 0.0032(18)
C8 0.027(2) 0.072(3) 0.032(2) 0.013(2) 0.0077(19) 0.019(2)
C2 0.026(2) 0.037(2) 0.038(2) 0.0185(19) 0.0050(18) -0.0042(17)
C10 0.071(4) 0.034(3) 0.043(3) -0.004(2) -0.025(3) 0.024(3)
C9 0.029(2) 0.088(4) 0.025(2) 0.012(2) 0.0064(19) 0.021(2)
C11\ 0.065(3) 0.034(3) 0.035(3) -0.004(2) -0.013(2) 0.014(2)
B1 0.023(2) 0.018(2) 0.024(2) 0.0046(17) 0.0080(17) 0.0022(16)
N8 0.0318(19) 0.0226(17) 0.0311(19) 0.0015(14) 0.0030(15) 0.0070(14)
N6 0.0306(18) 0.0286(18) 0.0289(18) 0.0031(14) 0.0116(15) 0.0090(14)
N4 0.0320(18) 0.0252(17) 0.0322(18) 0.0116(14) 0.0160(15) 0.0055(14)
O4 0.41(2) 0.352(18) 0.112(7) 0.028(9) 0.057(10) -0.259(16)
O3 0.213(12) 0.35(2) 0.52(3) -0.210(19) 0.279(16) -0.099(12)

loop_
_atom_type_symbol
_atom_type_description
_atom_type_scat_dispersion_real
_atom_type_scat_dispersion_imag
_atom_type_scat_source
C C 0.0033 0.0016 'International Tables Vol C Tables 4.2.6.8 and 6.1.1.4'
H H 0.0000 0.0000 'International Tables Vol C Tables 4.2.6.8 and 6.1.1.4'
B B 0.0013 0.0007 'International Tables Vol C Tables 4.2.6.8 and 6.1.1.4'
N N 0.0061 0.0033 'International Tables Vol C Tables 4.2.6.8 and 6.1.1.4'
O O 0.0106 0.0060 'International Tables Vol C Tables 4.2.6.8 and 6.1.1.4'
Zn Zn 0.2839 1.4301 'International Tables Vol C Tables 4.2.6.8 and 6.1.1.4'

loop_
_geom_angle_atom_site_label_1
_geom_angle_atom_site_label_2
_geom_angle_atom_site_label_3
_geom_angle
_geom_angle_site_symmetry_1
_geom_angle_site_symmetry_3
N1 Zn1 O2 93.08(12) . 2_576
N1 Zn1 N4 92.61(13) . 2_475
O2 Zn1 N4 89.33(12) 2_576 2_475
N1 Zn1 N6 99.78(13) . 1_655
O2 Zn1 N6 167.14(12) 2_576 1_655
N4 Zn1 N6 90.16(13) 2_475 1_655
N1 Zn1 N8 93.06(13) . 2_465
O2 Zn1 N8 91.91(13) 2_576 2_465
N4 Zn1 N8 174.13(13) 2_475 2_465
N6 Zn1 N8 87.35(14) 1_655 2_465
N1 Zn1 O1 169.48(12) . .
O2 Zn1 O1 76.56(10) 2_576 .
N4 Zn1 O1 85.53(12) 2_475 .
N6 Zn1 O1 90.59(12) 1_655 .
N8 Zn1 O1 89.18(12) 2_465 .
C13 O1 Zn1 112.9(2) . .
C13 O2 Zn1 115.2(2) . 2_576
C3 N1 C1 105.3(3) . .
C3 N1 Zn1 123.8(3) . .
C1 N1 Zn1 130.5(3) . .
C12 N7 C10 104.1(4) . .
C12 N7 B1 126.9(3) . .
C10 N7 B1 129.0(4) . .
C3 N2 C2 105.1(3) . .
C3 N2 B1 126.1(3) . .
C2 N2 B1 128.3(3) . .
C6 N3 C4 105.4(3) . .
C6 N3 B1 127.0(3) . .
C4 N3 B1 127.0(3) . .
O1 C13 O2 126.7(4) . .
O1 C13 C13 117.4(4) . 2_576
O2 C13 C13 115.9(4) . 2_576
C7 N5 C9 104.9(3) . .
C7 N5 B1 127.5(3) . .
C9 N5 B1 127.3(3) . .
N1 C3 N2 112.8(3) . .
N1 C3 H3A 123.6 . .
N2 C3 H3A 123.6 . .
C5 C4 N3 107.3(4) . .
C5 C4 H4A 126.3 . .
N3 C4 H4A 126.3 . .
N4 C6 N3 112.9(4) . .
N4 C6 H6A 123.5 . .
N3 C6 H6A 123.5 . .
C4 C5 N4 109.4(4) . .
C4 C5 H5A 125.3 . .
N4 C5 H5A 125.3 . .
N8 C12 N7 114.0(4) . .
N8 C12 H12A 123.0 . .
N7 C12 H12A 123.0 . .
N6 C7 N5 112.7(4) . .
N6 C7 H7A 123.6 . .
N5 C7 H7A 123.6 . .
C2 C1 N1 108.7(4) . .
C2 C1 H1A 125.6 . .
N1 C1 H1A 125.6 . .
C9 C8 N6 109.2(4) . .
C9 C8 H8A 125.4 . .
N6 C8 H8A 125.4 . .
C1 C2 N2 108.0(4) . .
C1 C2 H2A 126.0 . .
N2 C2 H2A 126.0 . .
C11\ C10 N7 107.7(4) . .
C11\ C10 H10A 126.1 . .
N7 C10 H10A 126.1 . .
C8 C9 N5 107.9(4) . .
C8 C9 H9A 126.1 . .
N5 C9 H9A 126.1 . .
C10 C11\ N8 109.6(4) . .
C10 C11\ H11A 125.2 . .
N8 C11\ H11A 125.2 . .
N3 B1 N7 109.1(3) . .
N3 B1 N5 108.7(3) . .
N7 B1 N5 112.2(3) . .
N3 B1 N2 109.3(3) . .
N7 B1 N2 108.2(3) . .
N5 B1 N2 109.2(3) . .
C12 N8 C11\ 104.6(4) . .
C12 N8 Zn1 119.4(3) . 2_465
C11\ N8 Zn1 131.4(3) . 2_465
C7 N6 C8 105.3(4) . .
C7 N6 Zn1 122.3(3) . 1_455
C8 N6 Zn1 132.2(3) . 1_455
C6 N4 C5 105.0(3) . .
C6 N4 Zn1 125.1(3) . 2_475
C5 N4 Zn1 128.0(3) . 2_475

loop_
_geom_bond_atom_site_label_1
_geom_bond_atom_site_label_2
_geom_bond_distance
_geom_bond_site_symmetry_2
Zn1 N1 2.099(3) .
Zn1 O2 2.135(3) 2_576
Zn1 N4 2.154(3) 2_475
Zn1 N6 2.155(3) 1_655
Zn1 N8 2.158(3) 2_465
Zn1 O1 2.193(3) .
O1 C13 1.242(5) .
O2 C13 1.258(5) .
O2 Zn1 2.135(3) 2_576
N1 C3 1.322(5) .
N1 C1 1.378(5) .
N7 C12 1.336(5) .
N7 C10 1.375(6) .
N7 B1 1.542(5) .
N2 C3 1.342(5) .
N2 C2 1.379(5) .
N2 B1 1.547(5) .
N3 C6 1.345(5) .
N3 C4 1.368(5) .
N3 B1 1.536(5) .
C13 C13 1.560(8) 2_576
N5 C7 1.344(5) .
N5 C9 1.369(6) .
N5 B1 1.542(5) .
C3 H3A 0.9300 .
C4 C5 1.355(6) .
C4 H4A 0.9300 .
C6 N4 1.313(5) .
C6 H6A 0.9300 .
C5 N4 1.368(6) .
C5 H5A 0.9300 .
C12 N8 1.310(5) .
C12 H12A 0.9300 .
C7 N6 1.317(5) .
C7 H7A 0.9300 .
C1 C2 1.350(6) .
C1 H1A 0.9300 .
C8 C9 1.348(7) .
C8 N6 1.360(6) .
C8 H8A 0.9300 .
C2 H2A 0.9300 .
C10 C11\ 1.346(7) .
C10 H10A 0.9300 .
C9 H9A 0.9300 .
C11\ N8 1.355(6) .
C11\ H11A 0.9300 .
N8 Zn1 2.158(3) 2_465
N6 Zn1 2.155(3) 1_455
N4 Zn1 2.154(3) 2_475

loop_
_geom_torsion_atom_site_label_1
_geom_torsion_atom_site_label_2
_geom_torsion_atom_site_label_3
_geom_torsion_atom_site_label_4
_geom_torsion
_geom_torsion_site_symmetry_1
_geom_torsion_site_symmetry_4
N1 Zn1 O1 C13 -1.8(8) . .
O2 Zn1 O1 C13 -12.0(3) 2_576 .
N4 Zn1 O1 C13 78.3(3) 2_475 .
N6 Zn1 O1 C13 168.5(3) 1_655 .
N8 Zn1 O1 C13 -104.2(3) 2_465 .
O2 Zn1 N1 C3 127.6(3) 2_576 .
N4 Zn1 N1 C3 38.1(3) 2_475 .
N6 Zn1 N1 C3 -52.5(3) 1_655 .
N8 Zn1 N1 C3 -140.3(3) 2_465 .
O1 Zn1 N1 C3 117.6(6) . .
O2 Zn1 N1 C1 -60.1(4) 2_576 .
N4 Zn1 N1 C1 -149.5(4) 2_475 .
N6 Zn1 N1 C1 119.8(4) 1_655 .
N8 Zn1 N1 C1 32.0(4) 2_465 .
O1 Zn1 N1 C1 -70.1(8) . .
Zn1 O1 C13 O2 -169.8(3) . .
Zn1 O1 C13 C13 10.6(5) . 2_576
Zn1 O2 C13 O1 -169.0(3) 2_576 .
Zn1 O2 C13 C13 10.6(5) 2_576 2_576
C1 N1 C3 N2 -0.6(5) . .
Zn1 N1 C3 N2 173.4(3) . .
C2 N2 C3 N1 0.8(5) . .
B1 N2 C3 N1 -171.9(3) . .
C6 N3 C4 C5 -0.8(5) . .
B1 N3 C4 C5 -171.9(4) . .
C4 N3 C6 N4 0.9(5) . .
B1 N3 C6 N4 172.0(3) . .
N3 C4 C5 N4 0.5(5) . .
C10 N7 C12 N8 0.3(6) . .
B1 N7 C12 N8 -178.5(4) . .
C9 N5 C7 N6 1.3(5) . .
B1 N5 C7 N6 175.7(4) . .
C3 N1 C1 C2 0.2(5) . .
Zn1 N1 C1 C2 -173.2(3) . .
N1 C1 C2 N2 0.3(5) . .
C3 N2 C2 C1 -0.6(5) . .
B1 N2 C2 C1 171.8(4) . .
C12 N7 C10 C11\ -0.3(7) . .
B1 N7 C10 C11\ 178.4(5) . .
N6 C8 C9 N5 0.9(7) . .
C7 N5 C9 C8 -1.3(6) . .
B1 N5 C9 C8 -175.7(4) . .
N7 C10 C11\ N8 0.3(8) . .
C6 N3 B1 N7 152.8(4) . .
C4 N3 B1 N7 -37.9(5) . .
C6 N3 B1 N5 30.1(5) . .
C4 N3 B1 N5 -160.6(4) . .
C6 N3 B1 N2 -89.1(4) . .
C4 N3 B1 N2 80.2(5) . .
C12 N7 B1 N3 110.4(4) . .
C10 N7 B1 N3 -68.1(6) . .
C12 N7 B1 N5 -129.0(4) . .
C10 N7 B1 N5 52.5(6) . .
C12 N7 B1 N2 -8.5(5) . .
C10 N7 B1 N2 173.1(5) . .
C7 N5 B1 N3 -114.7(4) . .
C9 N5 B1 N3 58.4(5) . .
C7 N5 B1 N7 124.5(4) . .
C9 N5 B1 N7 -62.4(5) . .
C7 N5 B1 N2 4.5(5) . .
C9 N5 B1 N2 177.6(4) . .
C3 N2 B1 N3 -4.5(5) . .
C2 N2 B1 N3 -175.4(4) . .
C3 N2 B1 N7 114.2(4) . .
C2 N2 B1 N7 -56.7(5) . .
C3 N2 B1 N5 -123.4(4) . .
C2 N2 B1 N5 65.7(5) . .
N7 C12 N8 C11\ -0.2(6) . .
N7 C12 N8 Zn1 -158.7(3) . 2_465
C10 C11\ N8 C12 -0.1(7) . .
C10 C11\ N8 Zn1 154.8(5) . 2_465
N5 C7 N6 C8 -0.8(5) . .
N5 C7 N6 Zn1 173.4(3) . 1_455
C9 C8 N6 C7 -0.1(6) . .
C9 C8 N6 Zn1 -173.5(4) . 1_455
N3 C6 N4 C5 -0.6(5) . .
N3 C6 N4 Zn1 165.0(3) . 2_475
C4 C5 N4 C6 0.1(5) . .
C4 C5 N4 Zn1 -164.9(3) . 2_475
